data_2213846
loop_
_publ_author_name
'von Prondzinski, Nina'
'Winter, Manuela'
'Merz, Klaus'

_publ_section_title
;
 Sodium 2,4-dinitrophenolate monohydrate
;
_journal_coeditor_code HY2061
_journal_issue 6
_journal_name_full 'Acta Crystallographica Section E'
_journal_page_first m1687
_journal_page_last m1687
_journal_paper_doi 10.1107/S1600536807023409
_journal_volume 63
_journal_year 2007
_chemical_formula_iupac 'Na +. C6 H3 N O5 -. H2 O'
_chemical_formula_moiety 'C6 H5 N2 Na O6'
_chemical_formula_sum 'C6 H5 N2 Na O6'
_chemical_formula_weight 224.11
_chemical_name_systematic
;
Sodium 2,4-dinitrophenolate Monohydrate
;
_space_group_IT_number 5
_symmetry_cell_setting monoclinic
_symmetry_space_group_name_Hall 'C 2y'
_symmetry_space_group_name_H-M 'C 1 2 1'
_atom_sites_solution_hydrogens geom
_atom_sites_solution_primary direct
_atom_sites_solution_secondary difmap
_audit_creation_method SHELXL-97
_cell_angle_alpha 90.00
_cell_angle_beta 95.136(12)
_cell_angle_gamma 90.00
_cell_formula_units_Z 4
_cell_length_a 19.962(3)
_cell_length_b 11.4615(17)
_cell_length_c 3.5291(5)
_cell_measurement_reflns_used 3132
_cell_measurement_temperature 203(2)
_cell_measurement_theta_max 27.04
_cell_measurement_theta_min 3.21
_cell_volume 804.2(2)
_computing_cell_refinement 'SAINT (Bruker, 2001)'
_computing_data_collection 'SMART (Bruker, 2001)'
_computing_data_reduction SAINT
_computing_molecular_graphics 'SHELXTL (Bruker, 2001)'
_computing_publication_material 'SHELXTL and local programs'
_computing_structure_refinement 'SHELXL97 (Sheldrick, 1997)'
_computing_structure_solution 'SHELXS97 (Sheldrick, 1997)'
_diffrn_ambient_temperature 203(2)
_diffrn_detector_area_resol_mean 8.192
_diffrn_measured_fraction_theta_full 0.991
_diffrn_measured_fraction_theta_max 0.990
_diffrn_measurement_device_type 'Bruker SMART 1K CCD area-detector'
_diffrn_measurement_method '\f and \w scan'
_diffrn_radiation_monochromator graphite
_diffrn_radiation_source 'fine-focus sealed tube'
_diffrn_radiation_type MoK\a
_diffrn_radiation_wavelength 0.71073
_diffrn_reflns_av_R_equivalents 0.0659
_diffrn_reflns_av_sigmaI/netI 0.0854
_diffrn_reflns_limit_h_max 25
_diffrn_reflns_limit_h_min -25
_diffrn_reflns_limit_k_max 14
_diffrn_reflns_limit_k_min -14
_diffrn_reflns_limit_l_max 4
_diffrn_reflns_limit_l_min -4
_diffrn_reflns_number 5696
_diffrn_reflns_theta_full 25.00
_diffrn_reflns_theta_max 27.53
_diffrn_reflns_theta_min 3.55
_diffrn_standards_number 0
_exptl_absorpt_coefficient_mu 0.210
_exptl_absorpt_correction_T_max 0.9793
_exptl_absorpt_correction_T_min 0.9592
_exptl_absorpt_correction_type multi-scan
_exptl_absorpt_process_details '(SADABS; Sheldrick, 1996)'
_exptl_crystal_colour yellow
_exptl_crystal_density_diffrn 1.851
_exptl_crystal_density_method 'not measured'
_exptl_crystal_description needle
_exptl_crystal_F_000 456
_exptl_crystal_size_max 0.20
_exptl_crystal_size_mid 0.10
_exptl_crystal_size_min 0.10
_refine_diff_density_max 0.193
_refine_diff_density_min -0.224
_refine_ls_extinction_method none
_refine_ls_goodness_of_fit_ref 0.900
_refine_ls_hydrogen_treatment mixed
_refine_ls_matrix_type full
_refine_ls_number_parameters 145
_refine_ls_number_reflns 971
_refine_ls_number_restraints 1
_refine_ls_restrained_S_all 0.900
_refine_ls_R_factor_all 0.0595
_refine_ls_R_factor_gt 0.0319
_refine_ls_shift/su_max 0.000
_refine_ls_shift/su_mean 0.000
_refine_ls_structure_factor_coef Fsqd
_refine_ls_weighting_details 'calc w=1/[\s^2^(Fo^2^)+(0.0097P)^2^] where P=(Fo^2^+2Fc^2^)/3'
_refine_ls_weighting_scheme calc
_refine_ls_wR_factor_gt 0.0361
_refine_ls_wR_factor_ref 0.0398
_reflns_number_gt 716
_reflns_number_total 971
_reflns_threshold_expression >2\s(I)
_cod_data_source_file hy2061.cif
_cod_data_source_block I
_cod_original_sg_symbol_H-M C2
_cod_database_code 2213846
_cod_database_fobs_code 2213846

loop_
_symmetry_equiv_pos_as_xyz
'x, y, z'
'-x, y, -z'
'x+1/2, y+1/2, z'
'-x+1/2, y+1/2, -z'

loop_
_atom_site_type_symbol
_atom_site_label
_atom_site_fract_x
_atom_site_fract_y
_atom_site_fract_z
_atom_site_U_iso_or_equiv
_atom_site_adp_type
_atom_site_calc_flag
_atom_site_refinement_flags
_atom_site_occupancy
Na Na1 -0.5000 -0.10008(15) 0.0000 0.0181(4) Uani d S 1
Na Na2 0.0000 -0.00873(14) 0.0000 0.0166(5) Uani d S 1
O O5 -0.07595(10) 0.03588(16) 0.4527(6) 0.0149(5) Uani d . 1
N N1 -0.34206(13) -0.1025(2) 0.1758(7) 0.0173(7) Uani d . 1
O O1 -0.06035(10) -0.18077(16) 0.7752(6) 0.0187(6) Uani d . 1
O O4 -0.38225(10) -0.03559(17) -0.0055(6) 0.0200(6) Uani d . 1
O O3 -0.12530(9) -0.3073(2) 0.4714(5) 0.0207(5) Uani d . 1
N N2 -0.11202(13) -0.2052(2) 0.5748(7) 0.0152(6) Uani d . 1
O O2 -0.35961(10) -0.19710(18) 0.3024(6) 0.0210(6) Uani d . 1
C C1 -0.25320(16) 0.0447(3) 0.1392(8) 0.0139(8) Uani d . 1
H H1A -0.2852 0.0976 0.0281 0.017 Uiso calc R 1
C C2 -0.13592(15) 0.0009(3) 0.3809(8) 0.0120(7) Uani d . 1
C C3 -0.18714(15) 0.0772(3) 0.2110(9) 0.0132(7) Uani d . 1
H H3A -0.1748 0.1533 0.1457 0.016 Uiso calc R 1
C C4 -0.22575(15) -0.1487(3) 0.3777(8) 0.0122(8) Uani d . 1
H H4A -0.2387 -0.2256 0.4282 0.015 Uiso calc R 1
C C5 -0.15992(15) -0.1149(3) 0.4466(8) 0.0123(7) Uani d . 1
C C6 -0.27234(15) -0.0690(3) 0.2343(9) 0.0117(7) Uani d . 1
O O7 -0.5000 -0.2456(3) -0.5000 0.0178(8) Uani d S 1
O O8 -0.5000 0.0418(3) -0.5000 0.0181(8) Uani d S 1
H H2 -0.5300(14) 0.088(3) -0.511(10) 0.022(10) Uiso d . 1
H H1 -0.4654(15) -0.298(3) -0.498(9) 0.051(11) Uiso d . 1

loop_
_atom_site_aniso_label
_atom_site_aniso_U_11
_atom_site_aniso_U_22
_atom_site_aniso_U_33
_atom_site_aniso_U_12
_atom_site_aniso_U_13
_atom_site_aniso_U_23
Na1 0.0162(11) 0.0180(10) 0.0203(11) 0.000 0.0020(8) 0.000
Na2 0.0116(10) 0.0212(11) 0.0167(11) 0.000 0.0002(8) 0.000
O5 0.0122(13) 0.0141(12) 0.0178(13) -0.0009(10) -0.0013(10) -0.0014(10)
N1 0.0212(18) 0.0185(16) 0.0129(16) 0.0039(15) 0.0055(13) -0.0065(14)
O1 0.0119(13) 0.0183(14) 0.0236(13) -0.0022(11) -0.0113(11) -0.0010(10)
O4 0.0094(13) 0.0237(14) 0.0258(15) 0.0054(10) -0.0052(11) 0.0030(11)
O3 0.0187(12) 0.0143(12) 0.0288(14) 0.0007(12) -0.0004(10) -0.0036(13)
N2 0.0171(17) 0.0168(16) 0.0128(15) 0.0001(13) 0.0073(13) -0.0014(13)
O2 0.0166(13) 0.0165(14) 0.0298(14) -0.0059(11) 0.0012(11) 0.0006(11)
C1 0.0128(19) 0.0193(19) 0.010(2) 0.0038(15) 0.0013(15) 0.0007(15)
C2 0.0126(19) 0.0153(18) 0.0087(18) 0.0033(16) 0.0046(15) -0.0018(14)
C3 0.0162(19) 0.0113(18) 0.0127(18) -0.0015(15) 0.0054(15) 0.0026(14)
C4 0.0145(19) 0.0124(17) 0.0098(18) 0.0024(14) 0.0013(14) -0.0006(13)
C5 0.0108(18) 0.0160(18) 0.0096(18) 0.0045(16) -0.0012(13) 0.0002(15)
C6 0.0077(19) 0.017(2) 0.0101(17) -0.0032(13) -0.0011(13) -0.0018(14)
O7 0.016(2) 0.0138(19) 0.024(2) 0.000 0.0046(17) 0.000
O8 0.012(2) 0.013(2) 0.029(2) 0.000 -0.0019(18) 0.000

loop_
_atom_type_symbol
_atom_type_description
_atom_type_scat_dispersion_real
_atom_type_scat_dispersion_imag
_atom_type_scat_source
C C 0.0033 0.0000 'International Tables Vol C Tables 4.2.6.8 and 6.1.1.4'
H H 0.0000 0.0000 'International Tables Vol C Tables 4.2.6.8 and 6.1.1.4'
N N 0.0061 0.0000 'International Tables Vol C Tables 4.2.6.8 and 6.1.1.4'
O O 0.0106 0.0000 'International Tables Vol C Tables 4.2.6.8 and 6.1.1.4'
Na Na 0.0362 0.0000 'International Tables Vol C Tables 4.2.6.8 and 6.1.1.4'

loop_
_geom_angle_atom_site_label_1
_geom_angle_atom_site_label_2
_geom_angle_atom_site_label_3
_geom_angle_site_symmetry_1
_geom_angle_site_symmetry_3
_geom_angle
O8 Na1 O8 1_556 . 94.67(14)
O8 Na1 O7 1_556 . 179.28(11)
O8 Na1 O7 . . 86.05(7)
O8 Na1 O7 1_556 1_556 86.05(7)
O8 Na1 O7 . 1_556 179.28(11)
O7 Na1 O7 . 1_556 93.23(12)
O8 Na1 O4 1_556 . 82.26(6)
O8 Na1 O4 . . 74.23(6)
O7 Na1 O4 . . 97.94(5)
O7 Na1 O4 1_556 . 105.88(5)
O8 Na1 O4 1_556 2_455 74.23(6)
O8 Na1 O4 . 2_455 82.26(6)
O7 Na1 O4 . 2_455 105.88(5)
O7 Na1 O4 1_556 2_455 97.94(5)
O4 Na1 O4 . 2_455 145.11(12)
O8 Na1 Na1 1_556 1_556 42.67(7)
O8 Na1 Na1 . 1_556 137.33(7)
O7 Na1 Na1 . 1_556 136.61(6)
O7 Na1 Na1 1_556 1_556 43.39(6)
O4 Na1 Na1 . 1_556 95.35(5)
O4 Na1 Na1 2_455 1_556 84.65(5)
O8 Na1 Na1 1_556 1_554 137.33(7)
O8 Na1 Na1 . 1_554 42.67(7)
O7 Na1 Na1 . 1_554 43.39(6)
O7 Na1 Na1 1_556 1_554 136.61(6)
O4 Na1 Na1 . 1_554 84.65(5)
O4 Na1 Na1 2_455 1_554 95.35(5)
Na1 Na1 Na1 1_556 1_554 180.00(6)
O5 Na2 O5 2 . 154.92(12)
O5 Na2 O5 2 2_556 95.80(7)
O5 Na2 O5 . 2_556 78.85(8)
O5 Na2 O5 2 1_554 78.85(8)
O5 Na2 O5 . 1_554 95.80(7)
O5 Na2 O5 2_556 1_554 155.41(11)
O5 Na2 O1 2 1_554 106.72(7)
O5 Na2 O1 . 1_554 93.89(8)
O5 Na2 O1 2_556 1_554 134.48(8)
O5 Na2 O1 1_554 1_554 69.40(7)
O5 Na2 O1 2 2_556 93.89(8)
O5 Na2 O1 . 2_556 106.72(7)
O5 Na2 O1 2_556 2_556 69.40(7)
O5 Na2 O1 1_554 2_556 134.48(8)
O1 Na2 O1 1_554 2_556 70.04(10)
O5 Na2 Na2 2 1_556 137.40(5)
O5 Na2 Na2 . 1_556 42.60(5)
O5 Na2 Na2 2_556 1_556 41.60(5)
O5 Na2 Na2 1_554 1_556 138.40(5)
O1 Na2 Na2 1_554 1_556 106.54(5)
O1 Na2 Na2 2_556 1_556 73.46(5)
O5 Na2 Na2 2 1_554 42.60(5)
O5 Na2 Na2 . 1_554 137.40(5)
O5 Na2 Na2 2_556 1_554 138.40(5)
O5 Na2 Na2 1_554 1_554 41.60(5)
O1 Na2 Na2 1_554 1_554 73.46(5)
O1 Na2 Na2 2_556 1_554 106.54(5)
Na2 Na2 Na2 1_556 1_554 180.00(5)
C2 O5 Na2 . . 116.73(18)
C2 O5 Na2 . 1_556 127.66(19)
Na2 O5 Na2 . 1_556 95.80(7)
O2 N1 O4 . . 122.4(3)
O2 N1 C6 . . 118.9(3)
O4 N1 C6 . . 118.6(3)
N2 O1 Na2 . 1_556 138.17(18)
N1 O4 Na1 . . 112.46(18)
O1 N2 O3 . . 121.8(2)
O1 N2 C5 . . 120.8(3)
O3 N2 C5 . . 117.4(2)
C3 C1 C6 . . 119.0(3)
C3 C1 H1A . . 120.5
C6 C1 H1A . . 120.5
O5 C2 C5 . . 125.7(3)
O5 C2 C3 . . 121.0(3)
C5 C2 C3 . . 113.3(3)
C1 C3 C2 . . 123.3(3)
C1 C3 H3A . . 118.4
C2 C3 H3A . . 118.4
C5 C4 C6 . . 119.1(3)
C5 C4 H4A . . 120.4
C6 C4 H4A . . 120.4
C4 C5 C2 . . 124.1(3)
C4 C5 N2 . . 116.6(3)
C2 C5 N2 . . 119.2(3)
C4 C6 C1 . . 121.1(3)
C4 C6 N1 . . 119.4(3)
C1 C6 N1 . . 119.5(3)
Na1 O7 Na1 . 1_554 93.23(12)
Na1 O7 H1 . . 120(2)
Na1 O7 H1 1_554 . 114(2)
Na1 O8 Na1 1_554 . 94.67(14)
Na1 O8 H2 1_554 . 118(2)
Na1 O8 H2 . . 116(2)

loop_
_geom_bond_atom_site_label_1
_geom_bond_atom_site_label_2
_geom_bond_site_symmetry_2
_geom_bond_distance
Na1 O8 1_556 2.400(3)
Na1 O8 . 2.400(3)
Na1 O7 . 2.428(2)
Na1 O7 1_556 2.428(2)
Na1 O4 . 2.466(2)
Na1 O4 2_455 2.466(2)
Na1 Na1 1_556 3.5291(5)
Na2 O5 2 2.355(2)
Na2 O5 . 2.355(2)
Na2 O5 2_556 2.401(2)
Na2 O5 1_554 2.401(2)
Na2 O1 1_554 2.408(2)
Na2 O1 2_556 2.408(2)
Na2 Na2 1_556 3.5291(5)
O5 C2 . 1.267(3)
N1 O2 . 1.235(3)
N1 O4 . 1.245(3)
N1 C6 . 1.441(4)
O1 N2 . 1.230(3)
O3 N2 . 1.247(3)
N2 C5 . 1.454(4)
C1 C3 . 1.372(4)
C1 C6 . 1.407(4)
C1 H1A . 0.9400
C2 C5 . 1.436(4)
C2 C3 . 1.435(4)
C3 H3A . 0.9400
C4 C5 . 1.371(4)
C4 C6 . 1.368(4)
C4 H4A . 0.9400
O7 H1 . 0.92(3)
O8 H2 . 0.80(3)

loop_
_geom_hbond_atom_site_label_D
_geom_hbond_atom_site_label_H
_geom_hbond_atom_site_label_A
_geom_hbond_site_symmetry_A
_geom_hbond_distance_DH
_geom_hbond_distance_HA
_geom_hbond_distance_DA
_geom_hbond_angle_DHA
_geom_hbond_publ_flag
O8 H2 O3 3_454 0.80(3) 2.25(3) 3.035(3) 171(3) y
O7 H1 O5 4_445 0.92(3) 2.07(3) 2.925(3) 154(3) y
